data_1554709
loop_
_publ_author_name
'Shen, Guoli'
'Khan, Ruhima'
'Lv, Haiping'
'Yang, Yong'
'Zhang, Xia'
'Zhan, Yong'
'Zhou, Yongyun'
'Fan, Baomin'

_publ_section_title
;
 Palladium/silver co-catalyzed syn-stereoselective asymmetric ring-opening
 reactions of azabenzonorbornadienes with amides
;
_journal_issue 9
_journal_name_full 'Organic Chemistry Frontiers'
_journal_page_first 1423
_journal_paper_doi 10.1039/C9QO00041K
_journal_volume 6
_journal_year 2019
_chemical_absolute_configuration ad
_chemical_formula_moiety 'C21 H23 Br N2 O4 S'
_chemical_formula_sum 'C21 H23 Br N2 O4 S'
_chemical_formula_weight 479.38
_space_group_crystal_system orthorhombic
_space_group_IT_number 19
_space_group_name_Hall 'P 2ac 2ab'
_space_group_name_H-M_alt 'P 21 21 21'
_atom_sites_solution_hydrogens geom
_atom_sites_solution_primary direct
_atom_sites_solution_secondary difmap
_audit_creation_method SHELXL-2014/7
_audit_update_record
;
2018-09-27 deposited with the CCDC.
2019-01-30 downloaded from the CCDC.
;
_cell_angle_alpha 90
_cell_angle_beta 90
_cell_angle_gamma 90
_cell_formula_units_Z 4
_cell_length_a 9.4007(2)
_cell_length_b 10.8468(2)
_cell_length_c 21.7267(5)
_cell_measurement_reflns_used 9981
_cell_measurement_temperature 100(2)
_cell_measurement_theta_max 70.23
_cell_measurement_theta_min 4.07
_cell_volume 2215.42(8)
_computing_cell_refinement 'Bruker SAINT'
_computing_data_collection 'Bruker APEX2'
_computing_data_reduction 'Bruker SAINT'
_computing_molecular_graphics 'Bruker SHELXTL'
_computing_publication_material 'Bruker SHELXTL'
_computing_structure_refinement 'SHELXL-2014 (Sheldrick 2014)'
_computing_structure_solution 'SHELXS-97 (Sheldrick 2008)'
_diffrn_ambient_temperature 100(2)
_diffrn_measured_fraction_theta_full 0.989
_diffrn_measured_fraction_theta_max 0.972
_diffrn_measurement_device_type 'Bruker APEX-II CCD'
_diffrn_measurement_method '\f and \w scans'
_diffrn_radiation_type CuK\a
_diffrn_radiation_wavelength 1.54178
_diffrn_reflns_av_R_equivalents 0.0426
_diffrn_reflns_av_unetI/netI 0.0351
_diffrn_reflns_Laue_measured_fraction_full 0.989
_diffrn_reflns_Laue_measured_fraction_max 0.972
_diffrn_reflns_limit_h_max 11
_diffrn_reflns_limit_h_min -9
_diffrn_reflns_limit_k_max 13
_diffrn_reflns_limit_k_min -10
_diffrn_reflns_limit_l_max 25
_diffrn_reflns_limit_l_min -25
_diffrn_reflns_number 13347
_diffrn_reflns_point_group_measured_fraction_full 0.924
_diffrn_reflns_point_group_measured_fraction_max 0.899
_diffrn_reflns_theta_full 67.679
_diffrn_reflns_theta_max 70.227
_diffrn_reflns_theta_min 4.069
_diffrn_source 'fine-focus sealed tube'
_exptl_absorpt_coefficient_mu 3.653
_exptl_absorpt_correction_type multi-scan
_exptl_absorpt_process_details sadabs
_exptl_crystal_colour colourless
_exptl_crystal_density_diffrn 1.437
_exptl_crystal_description prism
_exptl_crystal_F_000 984
_exptl_crystal_size_max 0.710
_exptl_crystal_size_mid 0.250
_exptl_crystal_size_min 0.220
_exptl_transmission_factor_max 0.2751
_exptl_transmission_factor_min 0.0729
_refine_diff_density_max 0.904
_refine_diff_density_min -0.872
_refine_diff_density_rms 0.078
_refine_ls_abs_structure_details
;
 Flack x determined using 1414 quotients [(I+)-(I-)]/[(I+)+(I-)]
 (Parsons, Flack and Wagner, Acta Cryst. B69 (2013) 249-259).
;
_refine_ls_abs_structure_Flack 0.089(6)
_refine_ls_extinction_coef 0.0033(3)
_refine_ls_extinction_expression Fc^*^=kFc[1+0.001xFc^2^\l^3^/sin(2\q)]^-1/4^
_refine_ls_extinction_method 'SHELXL-2014/7 (Sheldrick 2014'
_refine_ls_goodness_of_fit_ref 1.087
_refine_ls_hydrogen_treatment constr
_refine_ls_matrix_type full
_refine_ls_number_parameters 266
_refine_ls_number_reflns 3808
_refine_ls_number_restraints 0
_refine_ls_restrained_S_all 1.087
_refine_ls_R_factor_all 0.0365
_refine_ls_R_factor_gt 0.0364
_refine_ls_shift/su_max 0.001
_refine_ls_shift/su_mean 0.000
_refine_ls_structure_factor_coef Fsqd
_refine_ls_weighting_details 'w=1/[\s^2^(Fo^2^)+(0.0476P)^2^+1.5272P] where P=(Fo^2^+2Fc^2^)/3'
_refine_ls_weighting_scheme calc
_refine_ls_wR_factor_gt 0.0944
_refine_ls_wR_factor_ref 0.0946
_reflns_Friedel_coverage 0.616
_reflns_Friedel_fraction_full 0.838
_reflns_Friedel_fraction_max 0.801
_reflns_number_gt 3787
_reflns_number_total 3808
_reflns_threshold_expression 'I > 2\s(I)'
_cod_data_source_file c9qo00041k2.cif
_cod_data_source_block cu_qsgl359b2_0m
_cod_database_code 1554709
_shelx_shelxl_version_number 2014/7
_shelx_space_group_comment
;
The symmetry employed for this shelxl refinement is uniquely defined
by the following loop, which should always be used as a source of
symmetry information in preference to the above space-group names.
They are only intended as comments.
;
_shelx_estimated_absorpt_t_min 0.181
_shelx_estimated_absorpt_t_max 0.500

loop_
_space_group_symop_operation_xyz
'x, y, z'
'x+1/2, -y+1/2, -z'
'-x, y+1/2, -z+1/2'
'-x+1/2, -y, z+1/2'

loop_
_atom_site_label
_atom_site_type_symbol
_atom_site_fract_x
_atom_site_fract_y
_atom_site_fract_z
_atom_site_U_iso_or_equiv
_atom_site_adp_type
_atom_site_occupancy
_atom_site_site_symmetry_order
_atom_site_calc_flag
_atom_site_refinement_flags_posn
_atom_site_refinement_flags_adp
Br1 Br 0.66205(7) 1.28832(7) 0.79694(2) 0.0676(3) Uani 1 1 d . .
S1 S 0.68688(10) 1.06052(7) 1.06789(4) 0.0229(2) Uani 1 1 d . .
O1 O 0.7991(3) 0.8556(3) 0.85027(12) 0.0351(7) Uani 1 1 d . .
O2 O 0.9835(3) 0.7407(2) 0.88612(13) 0.0308(6) Uani 1 1 d . .
O3 O 0.8119(3) 1.1123(2) 1.09556(12) 0.0317(6) Uani 1 1 d . .
O4 O 0.5506(3) 1.0798(2) 1.09545(14) 0.0340(7) Uani 1 1 d . .
N1 N 0.7066(3) 0.9132(2) 1.06036(14) 0.0234(6) Uani 1 1 d . .
H2 H 0.6317 0.8647 1.0584 0.028 Uiso 1 1 calc R U
N2 N 0.8098(3) 0.8146(3) 0.94912(13) 0.0256(6) Uani 1 1 d . .
H11 H 0.7316 0.8590 0.9502 0.031 Uiso 1 1 calc R U
C1 C 0.6708(4) 1.2146(3) 0.87611(18) 0.0325(8) Uani 1 1 d . .
C2 C 0.5472(4) 1.1678(4) 0.9013(2) 0.0316(8) Uani 1 1 d . .
H21 H 0.4605 1.1696 0.8788 0.038 Uiso 1 1 calc R U
C3 C 0.5524(4) 1.1182(3) 0.96004(18) 0.0267(8) Uani 1 1 d . .
H22 H 0.4693 1.0844 0.9783 0.032 Uiso 1 1 calc R U
C4 C 0.6807(4) 1.1183(3) 0.99190(15) 0.0207(7) Uani 1 1 d . .
C5 C 0.8516(4) 0.8606(3) 1.05685(17) 0.0235(7) Uani 1 1 d . .
H19 H 0.9191 0.9289 1.0467 0.028 Uiso 1 1 calc R U
C6 C 0.8616(4) 0.7637(3) 1.00603(16) 0.0213(7) Uani 1 1 d . .
H18 H 0.9648 0.7449 1.0000 0.026 Uiso 1 1 calc R U
C7 C 0.8747(4) 0.7981(3) 0.89388(16) 0.0223(7) Uani 1 1 d . .
C8 C 0.8369(4) 0.8493(4) 0.78465(16) 0.0318(8) Uani 1 1 d . .
C9 C 0.7210(6) 0.9287(7) 0.7559(2) 0.0670(18) Uani 1 1 d . .
H1 H 0.6275 0.8984 0.7689 0.100 Uiso 1 1 calc R U
H6 H 0.7281 0.9244 0.7109 0.100 Uiso 1 1 calc R U
H7 H 0.7327 1.0143 0.7693 0.100 Uiso 1 1 calc R U
C10 C 0.7988(4) 1.2144(4) 0.90649(18) 0.0313(8) Uani 1 1 d . .
H24 H 0.8821 1.2466 0.8876 0.038 Uiso 1 1 calc R U
C11 C 0.8032(4) 1.1656(3) 0.96565(17) 0.0258(7) Uani 1 1 d . .
H23 H 0.8900 1.1648 0.9880 0.031 Uiso 1 1 calc R U
C12 C 0.9783(6) 0.9110(7) 0.7749(2) 0.0648(17) Uani 1 1 d . .
H5 H 0.9821 0.9874 0.7990 0.097 Uiso 1 1 calc R U
H3 H 0.9904 0.9302 0.7312 0.097 Uiso 1 1 calc R U
H4 H 1.0547 0.8557 0.7883 0.097 Uiso 1 1 calc R U
C13 C 0.8308(12) 0.7206(5) 0.7628(3) 0.095(3) Uani 1 1 d . .
H8 H 0.9155 0.6762 0.7770 0.143 Uiso 1 1 calc R U
H10 H 0.8274 0.7196 0.7178 0.143 Uiso 1 1 calc R U
H9 H 0.7454 0.6806 0.7793 0.143 Uiso 1 1 calc R U
C14 C 0.7892(4) 0.6440(3) 1.02426(17) 0.0212(7) Uani 1 1 d . .
C15 C 0.7981(4) 0.6080(3) 1.08635(17) 0.0243(7) Uani 1 1 d . .
C16 C 0.8698(4) 0.6882(3) 1.13015(17) 0.0295(8) Uani 1 1 d . .
H13 H 0.8994 0.6553 1.1686 0.035 Uiso 1 1 calc R U
C17 C 0.8952(4) 0.8064(4) 1.11776(18) 0.0293(8) Uani 1 1 d . .
H12 H 0.9411 0.8567 1.1475 0.035 Uiso 1 1 calc R U
C18 C 0.7364(4) 0.4960(3) 1.10416(19) 0.0310(9) Uani 1 1 d . .
H17 H 0.7419 0.4705 1.1459 0.037 Uiso 1 1 calc R U
C19 C 0.6679(4) 0.4223(3) 1.0619(2) 0.0342(9) Uani 1 1 d . .
H16 H 0.6251 0.3472 1.0747 0.041 Uiso 1 1 calc R U
C20 C 0.6615(4) 0.4575(3) 1.0008(2) 0.0325(8) Uani 1 1 d . .
H15 H 0.6158 0.4058 0.9716 0.039 Uiso 1 1 calc R U
C21 C 0.7217(4) 0.5681(3) 0.98210(18) 0.0261(8) Uani 1 1 d . .
H14 H 0.7165 0.5920 0.9401 0.031 Uiso 1 1 calc R U

loop_
_atom_site_aniso_label
_atom_site_aniso_U_11
_atom_site_aniso_U_22
_atom_site_aniso_U_33
_atom_site_aniso_U_23
_atom_site_aniso_U_13
_atom_site_aniso_U_12
Br1 0.0661(4) 0.0969(5) 0.0400(3) 0.0435(3) -0.0156(3) -0.0215(3)
S1 0.0373(5) 0.0135(3) 0.0181(4) 0.0003(3) 0.0011(4) 0.0019(3)
O1 0.0387(15) 0.0499(16) 0.0165(13) 0.0056(12) 0.0028(11) 0.0153(14)
O2 0.0361(14) 0.0307(13) 0.0257(13) 0.0028(12) 0.0058(11) 0.0109(12)
O3 0.0521(17) 0.0197(11) 0.0233(13) 0.0004(10) -0.0114(13) -0.0036(12)
O4 0.0486(16) 0.0253(13) 0.0280(14) 0.0043(12) 0.0124(13) 0.0094(12)
N1 0.0292(15) 0.0158(12) 0.0250(14) 0.0021(12) 0.0017(13) -0.0023(11)
N2 0.0304(15) 0.0268(14) 0.0196(14) 0.0072(12) 0.0030(12) 0.0104(13)
C1 0.039(2) 0.0305(18) 0.0277(19) 0.0110(16) -0.0045(17) -0.0021(18)
C2 0.033(2) 0.0314(19) 0.030(2) 0.0038(18) -0.0102(16) -0.0031(16)
C3 0.0288(18) 0.0215(17) 0.030(2) 0.0015(16) 0.0002(16) -0.0055(14)
C4 0.0329(18) 0.0120(13) 0.0171(15) 0.0000(12) -0.0002(15) 0.0022(14)
C5 0.0266(17) 0.0165(14) 0.0273(18) -0.0003(14) -0.0029(15) -0.0008(13)
C6 0.0272(16) 0.0174(14) 0.0192(16) 0.0035(13) -0.0007(14) 0.0037(13)
C7 0.0311(18) 0.0154(14) 0.0203(17) 0.0031(14) 0.0006(14) -0.0008(14)
C8 0.0371(19) 0.043(2) 0.0157(17) -0.0009(16) 0.0034(16) 0.0024(18)
C9 0.060(3) 0.116(5) 0.025(2) 0.012(3) 0.000(2) 0.028(4)
C10 0.0328(18) 0.0343(19) 0.0267(18) 0.0064(17) 0.0010(16) -0.0044(17)
C11 0.0246(17) 0.0264(16) 0.0263(17) 0.0049(15) -0.0029(15) 0.0004(15)
C12 0.052(3) 0.110(5) 0.032(2) 0.030(3) -0.001(2) -0.020(3)
C13 0.194(9) 0.049(3) 0.042(3) -0.016(3) -0.027(5) -0.014(5)
C14 0.0247(16) 0.0171(14) 0.0219(17) -0.0004(13) 0.0017(14) 0.0050(14)
C15 0.0313(18) 0.0189(15) 0.0227(17) 0.0050(14) 0.0062(15) 0.0083(14)
C16 0.043(2) 0.0281(18) 0.0176(17) 0.0045(15) -0.0007(15) 0.0103(17)
C17 0.0341(19) 0.0288(18) 0.0250(19) -0.0069(16) -0.0082(15) 0.0048(16)
C18 0.038(2) 0.0208(16) 0.034(2) 0.0105(17) 0.0136(17) 0.0109(15)
C19 0.0296(18) 0.0133(14) 0.060(3) 0.0076(17) 0.011(2) 0.0025(14)
C20 0.0285(18) 0.0198(16) 0.049(2) -0.0064(17) 0.0021(19) -0.0013(14)
C21 0.0267(17) 0.0223(16) 0.0291(19) -0.0019(15) -0.0004(15) 0.0070(15)

loop_
_atom_type_symbol
_atom_type_description
_atom_type_scat_dispersion_real
_atom_type_scat_dispersion_imag
_atom_type_scat_source
C C 0.0181 0.0091 'International Tables Vol C Tables 4.2.6.8 and 6.1.1.4'
H H 0.0000 0.0000 'International Tables Vol C Tables 4.2.6.8 and 6.1.1.4'
N N 0.0311 0.0180 'International Tables Vol C Tables 4.2.6.8 and 6.1.1.4'
O O 0.0492 0.0322 'International Tables Vol C Tables 4.2.6.8 and 6.1.1.4'
S S 0.3331 0.5567 'International Tables Vol C Tables 4.2.6.8 and 6.1.1.4'
Br Br -0.6763 1.2805 'International Tables Vol C Tables 4.2.6.8 and 6.1.1.4'

loop_
_geom_angle_atom_site_label_1
_geom_angle_atom_site_label_2
_geom_angle_atom_site_label_3
_geom_angle
O4 S1 O3 120.09(17)
O4 S1 N1 106.85(16)
O3 S1 N1 109.60(16)
O4 S1 C4 108.05(18)
O3 S1 C4 106.24(17)
N1 S1 C4 105.05(15)
C7 O1 C8 122.4(3)
C5 N1 S1 119.5(2)
C5 N1 H2 120.3
S1 N1 H2 120.3
C7 N2 C6 123.8(3)
C7 N2 H11 118.1
C6 N2 H11 118.1
C10 C1 C2 123.1(3)
C10 C1 Br1 118.3(3)
C2 C1 Br1 118.5(3)
C1 C2 C3 118.6(4)
C1 C2 H21 120.7
C3 C2 H21 120.7
C2 C3 C4 119.2(3)
C2 C3 H22 120.4
C4 C3 H22 120.4
C11 C4 C3 121.1(3)
C11 C4 S1 119.3(3)
C3 C4 S1 119.6(3)
N1 C5 C17 110.9(3)
N1 C5 C6 111.1(3)
C17 C5 C6 110.5(3)
N1 C5 H19 108.1
C17 C5 H19 108.1
C6 C5 H19 108.1
N2 C6 C14 113.6(3)
N2 C6 C5 109.6(3)
C14 C6 C5 111.9(3)
N2 C6 H18 107.1
C14 C6 H18 107.1
C5 C6 H18 107.1
O2 C7 O1 126.2(3)
O2 C7 N2 124.8(3)
O1 C7 N2 109.0(3)
O1 C8 C13 110.2(4)
O1 C8 C12 109.2(4)
C13 C8 C12 114.2(6)
O1 C8 C9 101.5(3)
C13 C8 C9 112.1(5)
C12 C8 C9 108.9(4)
C8 C9 H1 109.5
C8 C9 H6 109.5
H1 C9 H6 109.5
C8 C9 H7 109.5
H1 C9 H7 109.5
H6 C9 H7 109.5
C1 C10 C11 118.1(4)
C1 C10 H24 121.0
C11 C10 H24 121.0
C4 C11 C10 119.9(3)
C4 C11 H23 120.1
C10 C11 H23 120.1
C8 C12 H5 109.5
C8 C12 H3 109.5
H5 C12 H3 109.5
C8 C12 H4 109.5
H5 C12 H4 109.5
H3 C12 H4 109.5
C8 C13 H8 109.5
C8 C13 H10 109.5
H8 C13 H10 109.5
C8 C13 H9 109.5
H8 C13 H9 109.5
H10 C13 H9 109.5
C21 C14 C15 119.8(3)
C21 C14 C6 122.7(3)
C15 C14 C6 117.4(3)
C18 C15 C14 118.7(4)
C18 C15 C16 122.0(3)
C14 C15 C16 119.3(3)
C17 C16 C15 121.8(3)
C17 C16 H13 119.1
C15 C16 H13 119.1
C16 C17 C5 120.3(3)
C16 C17 H12 119.8
C5 C17 H12 119.8
C19 C18 C15 120.9(4)
C19 C18 H17 119.6
C15 C18 H17 119.6
C18 C19 C20 120.0(3)
C18 C19 H16 120.0
C20 C19 H16 120.0
C19 C20 C21 120.2(4)
C19 C20 H15 119.9
C21 C20 H15 119.9
C14 C21 C20 120.4(4)
C14 C21 H14 119.8
C20 C21 H14 119.8

loop_
_geom_bond_atom_site_label_1
_geom_bond_atom_site_label_2
_geom_bond_distance
Br1 C1 1.899(4)
S1 O4 1.430(3)
S1 O3 1.435(3)
S1 N1 1.617(3)
S1 C4 1.767(3)
O1 C7 1.338(4)
O1 C8 1.471(4)
O2 C7 1.209(4)
N1 C5 1.479(5)
N1 H2 0.8800
N2 C7 1.358(5)
N2 C6 1.439(5)
N2 H11 0.8800
C1 C10 1.373(6)
C1 C2 1.381(6)
C2 C3 1.386(6)
C2 H21 0.9500
C3 C4 1.390(5)
C3 H22 0.9500
C4 C11 1.384(5)
C5 C17 1.505(5)
C5 C6 1.528(5)
C5 H19 1.0000
C6 C14 1.519(5)
C6 H18 1.0000
C8 C13 1.475(7)
C8 C12 1.504(7)
C8 C9 1.523(7)
C9 H1 0.9800
C9 H6 0.9800
C9 H7 0.9800
C10 C11 1.390(6)
C10 H24 0.9500
C11 H23 0.9500
C12 H5 0.9800
C12 H3 0.9800
C12 H4 0.9800
C13 H8 0.9800
C13 H10 0.9800
C13 H9 0.9800
C14 C21 1.385(5)
C14 C15 1.407(5)
C15 C18 1.401(5)
C15 C16 1.455(6)
C16 C17 1.332(6)
C16 H13 0.9500
C17 H12 0.9500
C18 C19 1.377(6)
C18 H17 0.9500
C19 C20 1.382(6)
C19 H16 0.9500
C20 C21 1.387(5)
C20 H15 0.9500
C21 H14 0.9500

loop_
_geom_hbond_atom_site_label_D
_geom_hbond_atom_site_label_H
_geom_hbond_atom_site_label_A
_geom_hbond_distance_DH
_geom_hbond_distance_HA
_geom_hbond_distance_DA
_geom_hbond_angle_DHA
_geom_hbond_site_symmetry_A
C13 H8 O2 0.98 2.55 3.047(7) 111.1 .
C12 H4 O2 0.98 2.55 3.042(6) 110.8 .
C10 H24 O4 0.95 2.49 3.253(5) 137.7 2_577
C9 H7 Br1 0.98 3.10 4.040(7) 160.3 .
C9 H6 O3 0.98 2.57 3.525(6) 166.1 4_674
N1 H2 O2 0.88 2.17 2.922(4) 143.3 2_467
C10 H24 O4 0.95 2.49 3.253(5) 137.7 2_577
C9 H7 Br1 0.98 3.10 4.040(7) 160.3 .
C9 H6 O3 0.98 2.57 3.525(6) 166.1 4_674
N1 H2 O2 0.88 2.17 2.922(4) 143.3 2_467
C13 H8 O2 0.98 2.55 3.047(7) 111.1 .
C12 H4 O2 0.98 2.55 3.042(6) 110.8 .
C10 H24 O4 0.95 2.49 3.253(5) 137.7 2_577
C9 H7 Br1 0.98 3.10 4.040(7) 160.3 .
C9 H6 O3 0.98 2.57 3.525(6) 166.1 4_674
N1 H2 O2 0.88 2.17 2.922(4) 143.3 2_467
C13 H8 O2 0.98 2.55 3.047(7) 111.1 .
C12 H4 O2 0.98 2.55 3.042(6) 110.8 .
C10 H24 O4 0.95 2.49 3.253(5) 137.7 2_577
C9 H7 Br1 0.98 3.10 4.040(7) 160.3 .
C9 H6 O3 0.98 2.57 3.525(6) 166.1 4_674
N1 H2 O2 0.88 2.17 2.922(4) 143.3 2_467
C13 H8 O2 0.98 2.55 3.047(7) 111.1 .
C12 H4 O2 0.98 2.55 3.042(6) 110.8 .
C10 H24 O4 0.95 2.49 3.253(5) 137.7 2_577
C9 H7 Br1 0.98 3.10 4.040(7) 160.3 .
C9 H6 O3 0.98 2.57 3.525(6) 166.1 4_674
N1 H2 O2 0.88 2.17 2.922(4) 143.3 2_467
N1 H2 O2 0.88 2.17 2.922(4) 143.3 2_467
C9 H6 O3 0.98 2.57 3.525(6) 166.1 4_674
C9 H7 Br1 0.98 3.10 4.040(7) 160.3 .
C10 H24 O4 0.95 2.49 3.253(5) 137.7 2_577
C12 H4 O2 0.98 2.55 3.042(6) 110.8 .
C13 H8 O2 0.98 2.55 3.047(7) 111.1 .
N1 H2 O2 0.88 2.17 2.922(4) 143.3 2_467
C9 H6 O3 0.98 2.57 3.525(6) 166.1 4_674
C9 H7 Br1 0.98 3.10 4.040(7) 160.3 .
C10 H24 O4 0.95 2.49 3.253(5) 137.7 2_577
C12 H4 O2 0.98 2.55 3.042(6) 110.8 .
C13 H8 O2 0.98 2.55 3.047(7) 111.1 .
N1 H2 O2 0.88 2.17 2.922(4) 143.3 2_467
C9 H6 O3 0.98 2.57 3.525(6) 166.1 4_674
C9 H7 Br1 0.98 3.10 4.040(7) 160.3 .
C10 H24 O4 0.95 2.49 3.253(5) 137.7 2_577
C12 H4 O2 0.98 2.55 3.042(6) 110.8 .
C13 H8 O2 0.98 2.55 3.047(7) 111.1 .
N1 H2 O2 0.88 2.17 2.922(4) 143.3 2_467
C9 H6 O3 0.98 2.57 3.525(6) 166.1 4_674
C9 H7 Br1 0.98 3.10 4.040(7) 160.3 .
C10 H24 O4 0.95 2.49 3.253(5) 137.7 2_577

loop_
_geom_torsion_atom_site_label_1
_geom_torsion_atom_site_label_2
_geom_torsion_atom_site_label_3
_geom_torsion_atom_site_label_4
_geom_torsion
O4 S1 N1 C5 -156.0(3)
O3 S1 N1 C5 -24.4(3)
C4 S1 N1 C5 89.4(3)
C10 C1 C2 C3 0.0(6)
Br1 C1 C2 C3 -177.6(3)
C1 C2 C3 C4 0.7(6)
C2 C3 C4 C11 -0.8(5)
C2 C3 C4 S1 177.6(3)
O4 S1 C4 C11 149.2(3)
O3 S1 C4 C11 19.1(3)
N1 S1 C4 C11 -97.0(3)
O4 S1 C4 C3 -29.3(3)
O3 S1 C4 C3 -159.4(3)
N1 S1 C4 C3 84.5(3)
S1 N1 C5 C17 100.9(3)
S1 N1 C5 C6 -135.9(3)
C7 N2 C6 C14 -97.2(4)
C7 N2 C6 C5 136.8(3)
N1 C5 C6 N2 52.4(4)
C17 C5 C6 N2 175.9(3)
N1 C5 C6 C14 -74.5(4)
C17 C5 C6 C14 48.9(4)
C8 O1 C7 O2 3.8(6)
C8 O1 C7 N2 -176.4(3)
C6 N2 C7 O2 -1.0(6)
C6 N2 C7 O1 179.2(3)
C7 O1 C8 C13 61.4(6)
C7 O1 C8 C12 -64.8(5)
C7 O1 C8 C9 -179.7(4)
C2 C1 C10 C11 -0.7(6)
Br1 C1 C10 C11 177.0(3)
C3 C4 C11 C10 0.2(5)
S1 C4 C11 C10 -178.3(3)
C1 C10 C11 C4 0.6(6)
N2 C6 C14 C21 22.6(5)
C5 C6 C14 C21 147.3(3)
N2 C6 C14 C15 -160.4(3)
C5 C6 C14 C15 -35.6(4)
C21 C14 C15 C18 -0.8(5)
C6 C14 C15 C18 -177.9(3)
C21 C14 C15 C16 179.7(3)
C6 C14 C15 C16 2.5(5)
C18 C15 C16 C17 -162.1(4)
C14 C15 C16 C17 17.4(6)
C15 C16 C17 C5 -0.9(6)
N1 C5 C17 C16 91.1(4)
C6 C5 C17 C16 -32.5(5)
C14 C15 C18 C19 -0.1(5)
C16 C15 C18 C19 179.4(3)
C15 C18 C19 C20 1.1(6)
C18 C19 C20 C21 -1.2(6)
C15 C14 C21 C20 0.7(5)
C6 C14 C21 C20 177.7(3)
C19 C20 C21 C14 0.3(6)
